data_8000058
loop_
_publ_author_name
'Yu-Bo Wang'
'Guang-Min Yao'
'Hong-Bing Wang'
'Guo-Wei Qin'

_publ_section_title
;
 A Novel Diterpenoid from Euphorbia fischeriana
;
_journal_issue 8
_journal_name_full 'Chemistry Letters'
_journal_page_first 1160
_journal_paper_doi 10.1246/cl.2005.1160
_journal_volume 34
_journal_year 2005
_chemical_absolute_configuration ad
_chemical_formula_sum 'C29 H34 O10'
_chemical_formula_weight 542.56
_space_group_IT_number 4
_symmetry_cell_setting monoclinic
_symmetry_space_group_name_Hall 'P 2yb'
_symmetry_space_group_name_H-M 'P 1 21 1'
_atom_sites_solution_hydrogens geom
_atom_sites_solution_primary direct
_atom_sites_solution_secondary difmap
_audit_creation_method SHELXL-97
_cell_angle_alpha 90.00
_cell_angle_beta 91.721(2)
_cell_angle_gamma 90.00
_cell_formula_units_Z 4
_cell_length_a 7.6049(6)
_cell_length_b 20.3114(17)
_cell_length_c 19.2794(15)
_cell_measurement_reflns_used 2220
_cell_measurement_temperature 293(2)
_cell_measurement_theta_max 41.230
_cell_measurement_theta_min 4.534
_cell_volume 2976.7(4)
_computing_cell_refinement 'Bruker SMART'
_computing_data_collection 'Bruker SMART'
_computing_data_reduction 'Bruker SHELXTL'
_computing_molecular_graphics 'Bruker SHELXTL'
_computing_publication_material 'Bruker SHELXTL'
_computing_structure_refinement 'SHELXL-97 (Sheldrick, 1997)'
_computing_structure_solution 'SHELXS-97 (Sheldrick, 1990)'
_diffrn_ambient_temperature 293(2)
_diffrn_measured_fraction_theta_full 0.997
_diffrn_measured_fraction_theta_max 0.997
_diffrn_measurement_device_type 'CCD area detector'
_diffrn_measurement_method 'phi and omega scans'
_diffrn_radiation_monochromator graphite
_diffrn_radiation_source 'fine-focus sealed tube'
_diffrn_radiation_type MoK\a
_diffrn_radiation_wavelength 0.71073
_diffrn_reflns_av_R_equivalents 0.0510
_diffrn_reflns_av_sigmaI/netI 0.1382
_diffrn_reflns_limit_h_max 8
_diffrn_reflns_limit_h_min -9
_diffrn_reflns_limit_k_max 25
_diffrn_reflns_limit_k_min -25
_diffrn_reflns_limit_l_max 19
_diffrn_reflns_limit_l_min -24
_diffrn_reflns_number 17112
_diffrn_reflns_theta_full 26.49
_diffrn_reflns_theta_max 26.49
_diffrn_reflns_theta_min 2.01
_exptl_absorpt_coefficient_mu 0.091
_exptl_absorpt_correction_T_max 1.00000
_exptl_absorpt_correction_T_min 0.78986
_exptl_absorpt_correction_type empirical
_exptl_crystal_colour colorless
_exptl_crystal_density_diffrn 1.211
_exptl_crystal_density_method 'not measured'
_exptl_crystal_F_000 1152
_exptl_crystal_size_max 0.269
_exptl_crystal_size_mid 0.208
_exptl_crystal_size_min 0.114
_refine_diff_density_max 0.710
_refine_diff_density_min -0.260
_refine_diff_density_rms 0.072
_refine_ls_abs_structure_details 'Flack H D (1983), Acta Cryst. A39, 876-881'
_refine_ls_abs_structure_Flack 0.3(13)
_refine_ls_extinction_coef 0.0044(7)
_refine_ls_extinction_expression Fc^*^=kFc[1+0.001xFc^2^\l^3^/sin(2\q)]^-1/4^
_refine_ls_extinction_method SHELXL
_refine_ls_goodness_of_fit_ref 0.919
_refine_ls_hydrogen_treatment mixed
_refine_ls_matrix_type full
_refine_ls_number_parameters 729
_refine_ls_number_reflns 11687
_refine_ls_number_restraints 5
_refine_ls_restrained_S_all 0.919
_refine_ls_R_factor_all 0.1196
_refine_ls_R_factor_gt 0.0660
_refine_ls_shift/su_max 0.081
_refine_ls_shift/su_mean 0.005
_refine_ls_structure_factor_coef Fsqd
_refine_ls_weighting_details 'calc w=1/[\s^2^(Fo^2^)+(0.0824P)^2^+0.0000P] where P=(Fo^2^+2Fc^2^)/3'
_refine_ls_weighting_scheme calc
_refine_ls_wR_factor_gt 0.1836
_refine_ls_wR_factor_ref 0.1995
_reflns_number_gt 5553
_reflns_number_total 11687
_reflns_threshold_expression >2sigma(I)
_cod_depositor_comments
;
The following automatic conversions were performed:
'_symmetry_cell_setting' value 'Monoclinic' changed to 'monoclinic'
according to '/home/saulius/struct/CIF-dictionaries/cif_core.dic'
dictionary named 'cif_core.dic' version 2.4.1 from 2010-06-29.

Automatic conversion script
Id: cif_fix_enum 1527 2010-12-29 10:47:43Z saulius 
;
_cod_original_sg_symbol_H-M P2(1)
_cod_database_code 8000058

loop_
_symmetry_equiv_pos_as_xyz
'x, y, z'
'-x, y+1/2, -z'

loop_
_atom_site_label
_atom_site_type_symbol
_atom_site_fract_x
_atom_site_fract_y
_atom_site_fract_z
_atom_site_U_iso_or_equiv
_atom_site_adp_type
_atom_site_occupancy
_atom_site_symmetry_multiplicity
_atom_site_calc_flag
_atom_site_refinement_flags
O1 O 0.6067(4) 0.5183(2) 0.8058(2) 0.0489(10) Uani 1 1 d .
H1 H 0.6074 0.4781 0.8099 0.073 Uiso 1 1 calc R
O2 O 0.2615(5) 0.63481(18) 0.80413(18) 0.0493(10) Uani 1 1 d .
O3 O 0.5444(6) 0.6523(2) 0.8369(2) 0.0597(11) Uani 1 1 d .
O4 O 0.3481(4) 0.44514(16) 0.87619(17) 0.0381(8) Uani 1 1 d .
O5 O 0.0599(5) 0.57545(19) 0.89493(18) 0.0481(10) Uani 1 1 d .
O6 O 0.1464(6) 0.6261(2) 0.9933(2) 0.0626(12) Uani 1 1 d .
O7 O 0.6753(5) 0.47649(19) 1.08533(17) 0.0494(10) Uani 1 1 d .
H7 H 0.7258 0.4554 1.1162 0.074 Uiso 1 1 calc R
O8 O 0.8083(5) 0.3796(2) 1.1443(2) 0.0538(11) Uani 1 1 d .
O9 O 0.6673(5) 0.26849(18) 0.97273(19) 0.0511(10) Uani 1 1 d .
O10 O 0.0690(5) 0.3374(2) 0.2402(2) 0.0629(12) Uani 1 1 d .
H10 H 0.0236 0.3515 0.2041 0.094 Uiso 1 1 calc R
O11 O 0.2636(6) 0.4726(2) 0.3339(2) 0.0640(12) Uani 1 1 d .
O12 O -0.0179(6) 0.4665(3) 0.2952(2) 0.0842(15) Uani 1 1 d .
O13 O 0.3738(5) 0.3574(2) 0.16244(18) 0.0507(10) Uani 1 1 d .
O14 O 0.5055(6) 0.5033(2) 0.2410(2) 0.0691(13) Uani 1 1 d .
O15 O 0.3691(8) 0.5820(3) 0.1798(3) 0.0995(18) Uani 1 1 d .
O16 O 0.0151(5) 0.4462(2) -0.0169(2) 0.0567(11) Uani 1 1 d .
H15 H -0.0634 0.4350 -0.0445 0.085 Uiso 1 1 calc R
O17 O -0.0627(5) 0.3745(2) -0.1189(2) 0.0623(12) Uani 1 1 d .
O18 O 0.1847(5) 0.2214(2) -0.0225(2) 0.0589(12) Uani 1 1 d .
O19 O 0.6960(7) 0.3929(3) 0.7690(3) 0.0784(14) Uani 1 1 d D
O20 O 0.565(3) 0.2761(11) 0.7125(10) 0.258(7) Uiso 0.75 1 d PD
C1 C 0.4129(7) 0.4686(3) 0.6444(3) 0.0561(16) Uani 1 1 d .
H1A H 0.4575 0.5097 0.6262 0.067 Uiso 1 1 calc R
H1B H 0.5066 0.4483 0.6721 0.067 Uiso 1 1 calc R
C2 C 0.3629(9) 0.4230(4) 0.5837(3) 0.072(2) Uani 1 1 d .
H2A H 0.3206 0.3812 0.6010 0.087 Uiso 1 1 calc R
H2B H 0.4647 0.4147 0.5558 0.087 Uiso 1 1 calc R
C3 C 0.2135(9) 0.4582(4) 0.5384(3) 0.083(2) Uani 1 1 d .
H3A H 0.2609 0.4984 0.5192 0.100 Uiso 1 1 calc R
H3B H 0.1797 0.4297 0.4999 0.100 Uiso 1 1 calc R
C4 C 0.0511(8) 0.4750(4) 0.5782(3) 0.0640(18) Uani 1 1 d .
C5 C 0.1085(7) 0.5148(3) 0.6450(3) 0.0508(15) Uani 1 1 d .
H5 H 0.1607 0.5553 0.6273 0.061 Uiso 1 1 calc R
C6 C -0.0439(7) 0.5382(3) 0.6878(3) 0.0523(16) Uani 1 1 d .
H6A H -0.1401 0.5517 0.6568 0.063 Uiso 1 1 calc R
H6B H -0.0851 0.5019 0.7157 0.063 Uiso 1 1 calc R
C7 C 0.0063(7) 0.5944(3) 0.7343(3) 0.0489(15) Uani 1 1 d .
H7A H 0.0317 0.6330 0.7067 0.059 Uiso 1 1 calc R
H7B H -0.0903 0.6049 0.7641 0.059 Uiso 1 1 calc R
C8 C 0.1646(7) 0.5759(3) 0.7774(3) 0.0394(13) Uani 1 1 d .
C9 C 0.3101(6) 0.5399(2) 0.7398(2) 0.0367(12) Uani 1 1 d .
H9 H 0.3597 0.5732 0.7093 0.044 Uiso 1 1 calc R
C10 C 0.2565(7) 0.4835(3) 0.6913(2) 0.0387(13) Uani 1 1 d .
C11 C 0.4364(7) 0.5410(3) 0.8082(3) 0.0397(13) Uani 1 1 d .
C12 C 0.4316(8) 0.6151(3) 0.8188(3) 0.0468(15) Uani 1 1 d .
C13 C 0.3206(7) 0.5162(3) 0.8677(3) 0.0386(13) Uani 1 1 d .
C14 C 0.1338(7) 0.5347(3) 0.8421(2) 0.0378(13) Uani 1 1 d .
H14A H 0.0613 0.4958 0.8318 0.045 Uiso 1 1 calc R
C15 C 0.3373(7) 0.5501(2) 0.9357(2) 0.0352(12) Uani 1 1 d .
C16 C 0.1805(7) 0.5892(3) 0.9463(3) 0.0428(14) Uani 1 1 d .
C17 C 0.4418(7) 0.5282(3) 0.9860(3) 0.0419(14) Uani 1 1 d .
H17 H 0.4615 0.5535 1.0256 0.050 Uiso 1 1 calc R
C18 C -0.0562(10) 0.4141(4) 0.5926(4) 0.085(2) Uani 1 1 d .
H18A H -0.1007 0.3960 0.5495 0.127 Uiso 1 1 calc R
H18B H -0.1528 0.4255 0.6212 0.127 Uiso 1 1 calc R
H18C H 0.0167 0.3821 0.6161 0.127 Uiso 1 1 calc R
C19 C -0.0601(10) 0.5201(4) 0.5287(3) 0.090(2) Uani 1 1 d .
H19A H -0.0152 0.5642 0.5311 0.125 Uiso 1 1 calc R
H19B H -0.1804 0.5198 0.5424 0.125 Uiso 1 1 calc R
H19C H -0.0534 0.5041 0.4820 0.125 Uiso 1 1 calc R
C20 C 0.2063(8) 0.4194(3) 0.7285(3) 0.0503(15) Uani 1 1 d .
H20A H 0.0977 0.4257 0.7517 0.075 Uiso 1 1 calc R
H20B H 0.2974 0.4079 0.7618 0.075 Uiso 1 1 calc R
H20C H 0.1926 0.3846 0.6950 0.075 Uiso 1 1 calc R
C21 C 0.5253(6) 0.4655(3) 0.9799(2) 0.0361(12) Uani 1 1 d .
C22 C 0.6295(6) 0.4367(3) 1.0339(3) 0.0408(13) Uani 1 1 d .
C23 C 0.6731(6) 0.3689(3) 1.0344(3) 0.0356(12) Uani 1 1 d .
C24 C 0.6146(7) 0.3322(3) 0.9744(3) 0.0417(13) Uani 1 1 d .
C25 C 0.5121(6) 0.3594(3) 0.9219(2) 0.0367(12) Uani 1 1 d .
H25 H 0.4740 0.3339 0.8843 0.044 Uiso 1 1 calc R
C26 C 0.4672(6) 0.4238(3) 0.9257(3) 0.0353(12) Uani 1 1 d .
C27 C 0.7592(7) 0.3422(3) 1.0958(3) 0.0445(14) Uani 1 1 d .
C28 C 0.7903(8) 0.2701(3) 1.1060(3) 0.0583(17) Uani 1 1 d .
H28A H 0.8491 0.2630 1.1501 0.087 Uiso 1 1 calc R
H28B H 0.8622 0.2538 1.0697 0.087 Uiso 1 1 calc R
H28C H 0.6797 0.2474 1.1048 0.087 Uiso 1 1 calc R
C29 C 0.6152(9) 0.2294(3) 0.9129(3) 0.0603(17) Uani 1 1 d .
H29A H 0.4899 0.2317 0.9059 0.090 Uiso 1 1 calc R
H29B H 0.6497 0.1844 0.9206 0.090 Uiso 1 1 calc R
H29C H 0.6715 0.2461 0.8726 0.090 Uiso 1 1 calc R
C30 C 0.2974(9) 0.2406(3) 0.3476(4) 0.074(2) Uani 1 1 d .
H30A H 0.2379 0.2305 0.3037 0.089 Uiso 1 1 calc R
H30B H 0.2092 0.2543 0.3799 0.089 Uiso 1 1 calc R
C31 C 0.3910(11) 0.1781(4) 0.3758(5) 0.094(3) Uani 1 1 d .
H31A H 0.3047 0.1437 0.3825 0.113 Uiso 1 1 calc R
H31B H 0.4735 0.1626 0.3420 0.113 Uiso 1 1 calc R
C32 C 0.4868(11) 0.1915(4) 0.4427(4) 0.082(2) Uani 1 1 d .
H32A H 0.5488 0.1519 0.4574 0.098 Uiso 1 1 calc R
H32B H 0.4018 0.2018 0.4777 0.098 Uiso 1 1 calc R
C33 C 0.6209(9) 0.2490(3) 0.4390(3) 0.0662(19) Uani 1 1 d .
C34 C 0.5312(8) 0.3091(3) 0.4063(3) 0.0486(15) Uani 1 1 d .
H34 H 0.4422 0.3221 0.4394 0.058 Uiso 1 1 calc R
C35 C 0.6489(8) 0.3710(3) 0.3990(3) 0.0608(17) Uani 1 1 d .
H35A H 0.7232 0.3754 0.4405 0.073 Uiso 1 1 calc R
H35B H 0.7249 0.3648 0.3601 0.073 Uiso 1 1 calc R
C36 C 0.5439(8) 0.4346(3) 0.3881(3) 0.0618(18) Uani 1 1 d .
H36A H 0.4829 0.4455 0.4301 0.074 Uiso 1 1 calc R
H36B H 0.6231 0.4705 0.3779 0.074 Uiso 1 1 calc R
C37 C 0.4146(8) 0.4256(3) 0.3295(3) 0.0503(15) Uani 1 1 d .
C38 C 0.3143(7) 0.3603(3) 0.3270(3) 0.0451(14) Uani 1 1 d .
H38 H 0.2380 0.3616 0.3670 0.054 Uiso 1 1 calc R
C39 C 0.4258(7) 0.2968(3) 0.3372(3) 0.0468(14) Uani 1 1 d .
C40 C 0.1957(8) 0.3819(3) 0.2650(3) 0.0512(15) Uani 1 1 d .
C41 C 0.1235(10) 0.4446(4) 0.2983(3) 0.0598(17) Uani 1 1 d .
C42 C 0.3264(8) 0.4101(3) 0.2079(3) 0.0514(16) Uani 1 1 d .
C43 C 0.4826(8) 0.4351(3) 0.2562(3) 0.0514(15) Uani 1 1 d .
H43 H 0.5905 0.4099 0.2491 0.062 Uiso 1 1 calc R
C44 C 0.2743(8) 0.4699(3) 0.1690(3) 0.0537(15) Uani 1 1 d .
C45 C 0.3793(11) 0.5238(4) 0.1964(4) 0.070(2) Uani 1 1 d .
C46 C 0.1953(7) 0.4658(3) 0.1060(3) 0.0516(15) Uani 1 1 d .
H46 H 0.1543 0.5035 0.0834 0.062 Uiso 1 1 calc R
C47 C 0.7877(10) 0.2248(4) 0.4024(5) 0.101(3) Uani 1 1 d .
H47A H 0.7549 0.1932 0.3673 0.132 Uiso 1 1 calc R
H47B H 0.8667 0.2046 0.4359 0.132 Uiso 1 1 calc R
H47C H 0.8450 0.2615 0.3814 0.132 Uiso 1 1 calc R
C48 C 0.6748(12) 0.2656(4) 0.5177(4) 0.102(3) Uani 1 1 d .
H48A H 0.7567 0.3016 0.5189 0.133 Uiso 1 1 calc R
H48B H 0.7284 0.2277 0.5391 0.133 Uiso 1 1 calc R
H48C H 0.5717 0.2776 0.5423 0.133 Uiso 1 1 calc R
C49 C 0.5446(9) 0.2786(4) 0.2751(3) 0.074(2) Uani 1 1 d .
H49A H 0.6212 0.3148 0.2655 0.111 Uiso 1 1 calc R
H49B H 0.4717 0.2694 0.2347 0.111 Uiso 1 1 calc R
H49C H 0.6137 0.2404 0.2869 0.111 Uiso 1 1 calc R
C50 C 0.1754(8) 0.4032(3) 0.0745(3) 0.0510(15) Uani 1 1 d .
C51 C 0.0926(7) 0.3934(3) 0.0096(3) 0.0470(15) Uani 1 1 d .
C52 C 0.1012(7) 0.3324(3) -0.0250(3) 0.0453(14) Uani 1 1 d .
C53 C 0.1901(7) 0.2802(3) 0.0089(3) 0.0463(14) Uani 1 1 d .
C54 C 0.2775(7) 0.2883(3) 0.0740(3) 0.0462(14) Uani 1 1 d .
H54 H 0.3375 0.2536 0.0953 0.055 Uiso 1 1 calc R
C55 C 0.2712(7) 0.3490(3) 0.1047(3) 0.0466(15) Uani 1 1 d .
C56 C 0.0262(7) 0.3286(4) -0.0957(3) 0.0566(17) Uani 1 1 d .
C57 C 0.0572(10) 0.2724(4) -0.1433(4) 0.085(2) Uani 1 1 d .
H57A H 0.0172 0.2838 -0.1894 0.128 Uiso 1 1 calc R
H57B H -0.0061 0.2345 -0.1278 0.128 Uiso 1 1 calc R
H57C H 0.1807 0.2625 -0.1433 0.128 Uiso 1 1 calc R
C58 C 0.2618(10) 0.1667(3) 0.0112(4) 0.072(2) Uani 1 1 d .
H58A H 0.3866 0.1731 0.0158 0.108 Uiso 1 1 calc R
H58B H 0.2377 0.1277 -0.0157 0.108 Uiso 1 1 calc R
H58C H 0.2135 0.1619 0.0563 0.108 Uiso 1 1 calc R
H59 H 0.476(4) 0.2771(15) 0.7425(14) 0.026(8) Uiso 1 1 d D
H60 H 0.687(5) 0.272(3) 0.703(3) 0.08(2) Uiso 1 1 d D
H61 H 0.705(8) 0.359(2) 0.736(3) 0.07(2) Uiso 1 1 d D
H62 H 0.772(8) 0.412(4) 0.802(3) 0.11(3) Uiso 1 1 d D

loop_
_atom_site_aniso_label
_atom_site_aniso_U_11
_atom_site_aniso_U_22
_atom_site_aniso_U_33
_atom_site_aniso_U_23
_atom_site_aniso_U_13
_atom_site_aniso_U_12
O1 0.033(2) 0.064(3) 0.049(2) 0.004(2) -0.0028(17) 0.0002(19)
O2 0.061(3) 0.041(2) 0.045(2) -0.0021(18) -0.0102(19) 0.000(2)
O3 0.069(3) 0.050(3) 0.059(3) 0.003(2) -0.020(2) -0.023(2)
O4 0.039(2) 0.036(2) 0.038(2) 0.0004(16) -0.0074(16) 0.0023(16)
O5 0.047(2) 0.056(3) 0.042(2) -0.0070(19) 0.0002(18) 0.012(2)
O6 0.075(3) 0.062(3) 0.051(3) -0.016(2) -0.001(2) 0.014(2)
O7 0.056(3) 0.059(3) 0.033(2) -0.001(2) -0.0132(18) -0.004(2)
O8 0.053(3) 0.064(3) 0.043(2) 0.007(2) -0.0126(19) -0.003(2)
O9 0.058(3) 0.042(3) 0.053(2) 0.0033(19) -0.005(2) 0.011(2)
O10 0.048(3) 0.084(3) 0.056(3) 0.024(2) -0.007(2) -0.008(2)
O11 0.083(3) 0.057(3) 0.053(2) -0.004(2) 0.011(2) 0.014(3)
O12 0.071(3) 0.098(4) 0.084(3) 0.003(3) 0.005(3) 0.032(3)
O13 0.045(2) 0.069(3) 0.038(2) 0.003(2) -0.0065(18) 0.000(2)
O14 0.085(3) 0.064(3) 0.058(3) 0.006(2) -0.011(3) -0.021(3)
O15 0.147(5) 0.072(4) 0.079(4) 0.014(3) -0.014(3) -0.018(4)
O16 0.045(2) 0.076(3) 0.048(2) 0.018(2) -0.0042(18) 0.001(2)
O17 0.048(3) 0.087(4) 0.051(2) 0.007(2) -0.011(2) 0.001(2)
O18 0.065(3) 0.066(3) 0.045(2) 0.002(2) -0.015(2) 0.002(2)
O19 0.081(4) 0.091(4) 0.063(3) 0.000(3) -0.014(3) 0.025(3)
C1 0.058(4) 0.073(4) 0.037(3) -0.005(3) 0.002(3) 0.008(3)
C2 0.076(5) 0.096(6) 0.045(4) -0.020(4) 0.005(3) 0.017(4)
C3 0.086(5) 0.118(7) 0.044(4) -0.025(4) -0.011(4) 0.014(5)
C4 0.061(4) 0.075(5) 0.055(4) -0.008(4) -0.020(3) 0.009(4)
C5 0.050(4) 0.060(4) 0.042(3) -0.004(3) -0.002(3) -0.001(3)
C6 0.045(3) 0.064(4) 0.047(3) 0.007(3) -0.004(3) 0.008(3)
C7 0.049(4) 0.053(4) 0.044(3) 0.005(3) -0.008(3) 0.007(3)
C8 0.042(3) 0.031(3) 0.045(3) -0.003(2) 0.000(3) -0.001(3)
C9 0.037(3) 0.039(3) 0.034(3) 0.007(2) -0.004(2) -0.004(2)
C10 0.039(3) 0.045(3) 0.032(3) -0.006(2) -0.002(2) -0.007(3)
C11 0.039(3) 0.040(3) 0.039(3) 0.003(2) -0.003(2) -0.005(3)
C12 0.057(4) 0.049(4) 0.033(3) 0.005(3) -0.009(3) -0.012(3)
C13 0.045(3) 0.034(3) 0.037(3) 0.006(2) 0.001(2) -0.003(2)
C14 0.037(3) 0.042(3) 0.035(3) 0.001(2) 0.003(2) 0.008(2)
C15 0.044(3) 0.035(3) 0.026(3) 0.005(2) -0.003(2) 0.001(2)
C16 0.051(4) 0.043(4) 0.035(3) 0.003(3) -0.004(3) 0.001(3)
C17 0.042(3) 0.039(3) 0.045(3) -0.011(3) 0.006(3) -0.017(3)
C18 0.075(5) 0.096(6) 0.082(5) -0.026(4) -0.024(4) -0.015(5)
C19 0.096(6) 0.118(7) 0.053(4) -0.013(4) -0.027(4) 0.019(5)
C20 0.052(4) 0.050(4) 0.048(3) -0.008(3) -0.006(3) 0.002(3)
C21 0.033(3) 0.040(3) 0.035(3) 0.002(2) -0.003(2) -0.004(2)
C22 0.032(3) 0.058(4) 0.032(3) -0.003(3) 0.003(2) -0.008(3)
C23 0.026(3) 0.046(3) 0.035(3) 0.004(2) -0.001(2) 0.006(2)
C24 0.041(3) 0.043(4) 0.041(3) 0.007(3) 0.009(3) 0.003(3)
C25 0.037(3) 0.041(3) 0.031(3) -0.001(2) -0.007(2) -0.002(2)
C26 0.027(3) 0.043(3) 0.035(3) 0.009(2) -0.002(2) -0.004(2)
C27 0.032(3) 0.054(4) 0.047(4) 0.009(3) 0.004(3) 0.001(3)
C28 0.051(4) 0.065(4) 0.059(4) 0.022(3) -0.004(3) 0.003(3)
C29 0.075(5) 0.045(4) 0.061(4) -0.007(3) -0.011(3) 0.005(3)
C30 0.073(5) 0.055(5) 0.092(5) 0.012(4) -0.029(4) -0.012(4)
C31 0.104(6) 0.056(5) 0.121(7) 0.015(5) -0.035(5) -0.013(4)
C32 0.114(7) 0.064(5) 0.066(5) 0.007(4) -0.032(5) -0.002(4)
C33 0.072(5) 0.063(5) 0.062(4) -0.006(3) -0.017(4) 0.001(4)
C34 0.055(4) 0.057(4) 0.033(3) -0.004(3) -0.012(3) 0.002(3)
C35 0.065(4) 0.074(5) 0.043(3) -0.005(3) -0.014(3) -0.012(4)
C36 0.076(5) 0.061(4) 0.047(4) 0.001(3) -0.015(3) -0.014(4)
C37 0.063(4) 0.050(4) 0.038(3) -0.003(3) 0.001(3) 0.006(3)
C38 0.048(3) 0.058(4) 0.030(3) 0.000(3) 0.003(3) -0.002(3)
C39 0.048(3) 0.051(4) 0.040(3) -0.012(3) -0.003(3) 0.001(3)
C40 0.047(4) 0.063(4) 0.043(3) 0.001(3) 0.000(3) -0.004(3)
C41 0.067(5) 0.072(5) 0.041(4) 0.006(3) 0.006(3) 0.015(4)
C42 0.052(4) 0.067(4) 0.035(3) -0.004(3) 0.006(3) -0.005(3)
C43 0.055(4) 0.055(4) 0.044(3) 0.003(3) -0.002(3) -0.014(3)
C44 0.060(4) 0.058(4) 0.043(3) 0.009(3) 0.006(3) -0.006(3)
C45 0.100(6) 0.057(5) 0.054(4) 0.010(4) -0.004(4) -0.010(4)
C46 0.051(4) 0.056(4) 0.049(4) 0.015(3) 0.010(3) 0.000(3)
C47 0.071(6) 0.098(7) 0.133(7) -0.004(6) -0.020(5) 0.024(5)
C48 0.159(8) 0.076(6) 0.068(5) 0.013(4) -0.059(5) -0.012(5)
C49 0.085(5) 0.089(6) 0.047(4) -0.003(4) -0.008(3) 0.030(4)
C50 0.051(4) 0.059(4) 0.043(3) 0.011(3) 0.006(3) -0.004(3)
C51 0.035(3) 0.072(5) 0.034(3) 0.017(3) -0.002(3) 0.006(3)
C52 0.032(3) 0.070(4) 0.033(3) 0.004(3) -0.004(2) 0.000(3)
C53 0.037(3) 0.060(4) 0.042(3) 0.009(3) 0.005(3) -0.003(3)
C54 0.040(3) 0.064(4) 0.035(3) 0.006(3) 0.000(3) -0.004(3)
C55 0.037(3) 0.069(4) 0.033(3) 0.005(3) 0.000(3) -0.006(3)
C56 0.032(3) 0.084(5) 0.054(4) 0.016(4) 0.001(3) -0.001(3)
C57 0.081(5) 0.108(6) 0.065(5) -0.021(4) -0.024(4) 0.021(5)
C58 0.080(5) 0.050(4) 0.085(5) -0.003(4) -0.012(4) 0.000(4)

loop_
_atom_type_symbol
_atom_type_description
_atom_type_scat_dispersion_real
_atom_type_scat_dispersion_imag
_atom_type_scat_source
C C 0.0033 0.0016 'International Tables Vol C Tables 4.2.6.8 and 6.1.1.4'
H H 0.0000 0.0000 'International Tables Vol C Tables 4.2.6.8 and 6.1.1.4'
O O 0.0106 0.0060 'International Tables Vol C Tables 4.2.6.8 and 6.1.1.4'

loop_
_geom_angle_atom_site_label_1
_geom_angle_atom_site_label_2
_geom_angle_atom_site_label_3
_geom_angle
C11 O1 H1 109.5
C12 O2 C8 106.8(4)
C26 O4 C13 118.6(4)
C16 O5 C14 111.4(4)
C22 O7 H7 109.5
C24 O9 C29 118.0(4)
C40 O10 H10 109.5
C41 O11 C37 107.0(5)
C55 O13 C42 116.6(4)
C45 O14 C43 110.1(5)
C51 O16 H15 109.5
C53 O18 C58 119.3(5)
H61 O19 H62 135(7)
H59 O20 H60 151(6)
C2 C1 C10 112.8(5)
C2 C1 H1A 109.0
C10 C1 H1A 109.0
C2 C1 H1B 109.0
C10 C1 H1B 109.0
H1A C1 H1B 107.8
C1 C2 C3 107.9(5)
C1 C2 H2A 110.1
C3 C2 H2A 110.1
C1 C2 H2B 110.1
C3 C2 H2B 110.1
H2A C2 H2B 108.4
C4 C3 C2 113.9(5)
C4 C3 H3A 108.8
C2 C3 H3A 108.8
C4 C3 H3B 108.8
C2 C3 H3B 108.8
H3A C3 H3B 107.7
C3 C4 C18 111.2(6)
C3 C4 C19 105.0(6)
C18 C4 C19 107.9(6)
C3 C4 C5 108.7(5)
C18 C4 C5 114.1(5)
C19 C4 C5 109.5(5)
C6 C5 C10 111.7(4)
C6 C5 C4 114.1(5)
C10 C5 C4 116.0(5)
C6 C5 H5 104.5
C10 C5 H5 104.5
C4 C5 H5 104.5
C7 C6 C5 112.3(5)
C7 C6 H6A 109.2
C5 C6 H6A 109.2
C7 C6 H6B 109.2
C5 C6 H6B 109.2
H6A C6 H6B 107.9
C8 C7 C6 109.3(5)
C8 C7 H7A 109.8
C6 C7 H7A 109.8
C8 C7 H7B 109.8
C6 C7 H7B 109.8
H7A C7 H7B 108.3
O2 C8 C7 111.9(4)
O2 C8 C14 104.1(4)
C7 C8 C14 116.9(5)
O2 C8 C9 101.0(4)
C7 C8 C9 116.1(4)
C14 C8 C9 104.9(4)
C10 C9 C8 117.8(4)
C10 C9 C11 130.9(4)
C8 C9 C11 91.6(4)
C10 C9 H9 104.6
C8 C9 H9 104.6
C11 C9 H9 104.6
C9 C10 C20 114.5(4)
C9 C10 C1 108.0(4)
C20 C10 C1 108.3(5)
C9 C10 C5 102.7(4)
C20 C10 C5 115.4(4)
C1 C10 C5 107.6(4)
O1 C11 C12 111.3(4)
O1 C11 C13 118.2(4)
C12 C11 C13 101.9(4)
O1 C11 C9 120.5(4)
C12 C11 C9 96.2(4)
C13 C11 C9 105.3(4)
O3 C12 O2 122.8(6)
O3 C12 C11 130.5(6)
O2 C12 C11 106.7(5)
O4 C13 C15 110.5(4)
O4 C13 C14 113.8(4)
C15 C13 C14 102.9(4)
O4 C13 C11 108.7(4)
C15 C13 C11 117.9(4)
C14 C13 C11 102.9(4)
O5 C14 C8 109.7(4)
O5 C14 C13 106.9(4)
C8 C14 C13 103.5(4)
O5 C14 H14A 112.1
C8 C14 H14A 112.1
C13 C14 H14A 112.1
C17 C15 C16 124.4(5)
C17 C15 C13 121.9(5)
C16 C15 C13 109.2(4)
O6 C16 O5 121.2(5)
O6 C16 C15 129.7(5)
O5 C16 C15 108.9(5)
C15 C17 C21 120.2(5)
C15 C17 H17 119.9
C21 C17 H17 119.9
C4 C18 H18A 109.5
C4 C18 H18B 109.5
H18A C18 H18B 109.5
C4 C18 H18C 109.5
H18A C18 H18C 109.5
H18B C18 H18C 109.5
C4 C19 H19A 109.5
C4 C19 H19B 109.5
H19A C19 H19B 109.5
C4 C19 H19C 109.5
H19A C19 H19C 109.5
H19B C19 H19C 109.5
C10 C20 H20A 109.5
C10 C20 H20B 109.5
H20A C20 H20B 109.5
C10 C20 H20C 109.5
H20A C20 H20C 109.5
H20B C20 H20C 109.5
C26 C21 C22 117.0(5)
C26 C21 C17 117.8(4)
C22 C21 C17 123.3(5)
O7 C22 C23 122.4(5)
O7 C22 C21 115.4(5)
C23 C22 C21 122.2(5)
C22 C23 C24 115.7(4)
C22 C23 C27 118.1(5)
C24 C23 C27 126.0(5)
O9 C24 C25 121.9(5)
O9 C24 C23 115.6(5)
C25 C24 C23 122.6(5)
C26 C25 C24 119.2(5)
C26 C25 H25 120.4
C24 C25 H25 120.4
C25 C26 O4 115.5(5)
C25 C26 C21 123.2(5)
O4 C26 C21 121.0(5)
O8 C27 C23 120.1(5)
O8 C27 C28 116.9(5)
C23 C27 C28 122.9(5)
C27 C28 H28A 109.5
C27 C28 H28B 109.5
H28A C28 H28B 109.5
C27 C28 H28C 109.5
H28A C28 H28C 109.5
H28B C28 H28C 109.5
O9 C29 H29A 109.5
O9 C29 H29B 109.5
H29A C29 H29B 109.5
O9 C29 H29C 109.5
H29A C29 H29C 109.5
H29B C29 H29C 109.5
C39 C30 C31 111.8(6)
C39 C30 H30A 109.2
C31 C30 H30A 109.2
C39 C30 H30B 109.3
C31 C30 H30B 109.3
H30A C30 H30B 107.9
C32 C31 C30 111.3(6)
C32 C31 H31A 109.4
C30 C31 H31A 109.4
C32 C31 H31B 109.4
C30 C31 H31B 109.4
H31A C31 H31B 108.0
C31 C32 C33 113.7(6)
C31 C32 H32A 108.8
C33 C32 H32A 108.8
C31 C32 H32B 108.8
C33 C32 H32B 108.8
H32A C32 H32B 107.7
C34 C33 C47 115.3(6)
C34 C33 C32 109.6(5)
C47 C33 C32 109.3(6)
C34 C33 C48 108.8(5)
C47 C33 C48 108.0(6)
C32 C33 C48 105.4(6)
C33 C34 C35 115.7(5)
C33 C34 C39 115.9(5)
C35 C34 C39 109.7(4)
C33 C34 H34 104.7
C35 C34 H34 104.7
C39 C34 H34 104.7
C36 C35 C34 113.4(5)
C36 C35 H35A 108.9
C34 C35 H35A 108.9
C36 C35 H35B 108.9
C34 C35 H35B 108.9
H35A C35 H35B 107.7
C37 C36 C35 109.3(5)
C37 C36 H36A 109.8
C35 C36 H36A 109.8
C37 C36 H36B 109.8
C35 C36 H36B 109.8
H36A C36 H36B 108.3
C36 C37 O11 111.7(5)
C36 C37 C38 116.7(5)
O11 C37 C38 99.9(4)
C36 C37 C43 116.9(5)
O11 C37 C43 104.6(4)
C38 C37 C43 105.1(4)
C37 C38 C40 93.3(4)
C37 C38 C39 116.5(5)
C40 C38 C39 129.8(5)
C37 C38 H38 104.9
C40 C38 H38 104.9
C39 C38 H38 104.9
C30 C39 C38 106.8(5)
C30 C39 C34 109.0(5)
C38 C39 C34 103.9(4)
C30 C39 C49 108.2(6)
C38 C39 C49 115.1(5)
C34 C39 C49 113.5(5)
O10 C40 C38 117.6(5)
O10 C40 C41 115.4(5)
C38 C40 C41 96.9(5)
O10 C40 C42 115.5(4)
C38 C40 C42 105.8(4)
C41 C40 C42 103.1(5)
O12 C41 O11 124.7(7)
O12 C41 C40 129.6(7)
O11 C41 C40 105.7(5)
O13 C42 C44 111.8(4)
O13 C42 C43 113.8(5)
C44 C42 C43 102.8(5)
O13 C42 C40 108.9(5)
C44 C42 C40 118.6(5)
C43 C42 C40 100.4(4)
O14 C43 C37 110.9(5)
O14 C43 C42 106.7(5)
C37 C43 C42 103.7(5)
O14 C43 H43 111.7
C37 C43 H43 111.7
C42 C43 H43 111.7
C46 C44 C45 127.3(6)
C46 C44 C42 121.0(6)
C45 C44 C42 107.5(5)
O15 C45 O14 120.4(7)
O15 C45 C44 127.2(7)
O14 C45 C44 112.2(6)
C44 C46 C50 118.9(6)
C44 C46 H46 120.5
C50 C46 H46 120.5
C33 C47 H47A 109.5
C33 C47 H47B 109.5
H47A C47 H47B 109.5
C33 C47 H47C 109.5
H47A C47 H47C 109.5
H47B C47 H47C 109.5
C33 C48 H48A 109.5
C33 C48 H48B 109.5
H48A C48 H48B 109.5
C33 C48 H48C 109.5
H48A C48 H48C 109.5
H48B C48 H48C 109.5
C39 C49 H49A 109.5
C39 C49 H49B 109.5
H49A C49 H49B 109.5
C39 C49 H49C 109.5
H49A C49 H49C 109.5
H49B C49 H49C 109.5
C51 C50 C46 123.4(6)
C51 C50 C55 117.6(6)
C46 C50 C55 118.0(5)
O16 C51 C50 114.5(6)
O16 C51 C52 124.0(5)
C50 C51 C52 121.5(5)
C53 C52 C51 118.1(5)
C53 C52 C56 124.1(6)
C51 C52 C56 117.7(5)
O18 C53 C52 117.0(5)
O18 C53 C54 120.9(5)
C52 C53 C54 122.0(6)
C55 C54 C53 117.9(6)
C55 C54 H54 121.0
C53 C54 H54 121.0
O13 C55 C54 116.3(5)
O13 C55 C50 120.8(5)
C54 C55 C50 122.7(5)
O17 C56 C52 119.6(6)
O17 C56 C57 117.0(6)
C52 C56 C57 123.4(6)
C56 C57 H57A 109.5
C56 C57 H57B 109.5
H57A C57 H57B 109.5
C56 C57 H57C 109.5
H57A C57 H57C 109.5
H57B C57 H57C 109.5
O18 C58 H58A 109.5
O18 C58 H58B 109.5
H58A C58 H58B 109.5
O18 C58 H58C 109.5
H58A C58 H58C 109.5
H58B C58 H58C 109.5

loop_
_geom_bond_atom_site_label_1
_geom_bond_atom_site_label_2
_geom_bond_distance
O1 C11 1.377(6)
O1 H1 0.8200
O2 C12 1.375(7)
O2 C8 1.489(6)
O3 C12 1.189(6)
O4 C26 1.367(5)
O4 C13 1.467(6)
O5 C16 1.358(6)
O5 C14 1.440(6)
O6 C16 1.209(6)
O7 C22 1.318(6)
O7 H7 0.8200
O8 C27 1.253(6)
O9 C24 1.355(6)
O9 C29 1.445(6)
O10 C40 1.396(7)
O10 H10 0.8200
O11 C41 1.373(8)
O11 C37 1.498(7)
O12 C41 1.163(7)
O13 C55 1.351(6)
O13 C42 1.436(7)
O14 C45 1.336(8)
O14 C43 1.429(7)
O15 C45 1.226(8)
O16 C51 1.319(7)
O16 H15 0.8200
O17 C56 1.228(7)
O18 C53 1.338(7)
O18 C58 1.407(7)
O19 H61 0.94(3)
O19 H62 0.93(3)
O20 H59 0.90(2)
O20 H60 0.95(3)
C1 C2 1.531(8)
C1 C10 1.545(7)
C1 H1A 0.9700
C1 H1B 0.9700
C2 C3 1.583(9)
C2 H2A 0.9700
C2 H2B 0.9700
C3 C4 1.512(9)
C3 H3A 0.9700
C3 H3B 0.9700
C4 C18 1.513(10)
C4 C19 1.554(9)
C4 C5 1.572(8)
C5 C6 1.519(8)
C5 C10 1.552(7)
C5 H5 0.9800
C6 C7 1.494(8)
C6 H6A 0.9700
C6 H6B 0.9700
C7 C8 1.490(7)
C7 H7A 0.9700
C7 H7B 0.9700
C8 C14 1.525(7)
C8 C9 1.528(7)
C9 C10 1.527(7)
C9 C11 1.608(7)
C9 H9 0.9800
C10 C20 1.539(7)
C11 C12 1.519(8)
C11 C13 1.550(7)
C13 C15 1.483(7)
C13 C14 1.537(7)
C14 H14A 0.9800
C15 C17 1.312(7)
C15 C16 1.453(7)
C17 C21 1.428(7)
C17 H17 0.9300
C18 H18A 0.9600
C18 H18B 0.9600
C18 H18C 0.9600
C19 H19A 0.9600
C19 H19B 0.9600
C19 H19C 0.9600
C20 H20A 0.9600
C20 H20B 0.9600
C20 H20C 0.9600
C21 C26 1.406(7)
C21 C22 1.416(7)
C22 C23 1.415(7)
C23 C24 1.435(7)
C23 C27 1.442(7)
C24 C25 1.375(7)
C25 C26 1.354(7)
C25 H25 0.9300
C27 C28 1.495(8)
C28 H28A 0.9600
C28 H28B 0.9600
C28 H28C 0.9600
C29 H29A 0.9600
C29 H29B 0.9600
C29 H29C 0.9600
C30 C39 1.518(8)
C30 C31 1.546(9)
C30 H30A 0.9700
C30 H30B 0.9700
C31 C32 1.488(9)
C31 H31A 0.9700
C31 H31B 0.9700
C32 C33 1.553(10)
C32 H32A 0.9700
C32 H32B 0.9700
C33 C34 1.526(8)
C33 C47 1.550(10)
C33 C48 1.595(9)
C34 C35 1.551(8)
C34 C39 1.554(7)
C34 H34 0.9800
C35 C36 1.530(9)
C35 H35A 0.9700
C35 H35B 0.9700
C36 C37 1.487(8)
C36 H36A 0.9700
C36 H36B 0.9700
C37 C38 1.530(8)
C37 C43 1.533(7)
C38 C40 1.539(7)
C38 C39 1.553(8)
C38 H38 0.9800
C39 C49 1.566(8)
C40 C41 1.536(9)
C40 C42 1.611(8)
C42 C44 1.477(8)
C42 C43 1.571(8)
C43 H43 0.9800
C44 C46 1.340(7)
C44 C45 1.445(9)
C46 C50 1.416(8)
C46 H46 0.9300
C47 H47A 0.9600
C47 H47B 0.9600
C47 H47C 0.9600
C48 H48A 0.9600
C48 H48B 0.9600
C48 H48C 0.9600
C49 H49A 0.9600
C49 H49B 0.9600
C49 H49C 0.9600
C50 C51 1.399(7)
C50 C55 1.433(8)
C51 C52 1.408(8)
C52 C53 1.409(8)
C52 C56 1.464(8)
C53 C54 1.412(7)
C54 C55 1.369(8)
C54 H54 0.9300
C56 C57 1.488(9)
C57 H57A 0.9600
C57 H57B 0.9600
C57 H57C 0.9600
C58 H58A 0.9600
C58 H58B 0.9600
C58 H58C 0.9600

loop_
_geom_torsion_atom_site_label_1
_geom_torsion_atom_site_label_2
_geom_torsion_atom_site_label_3
_geom_torsion_atom_site_label_4
_geom_torsion
C10 C1 C2 C3 60.2(7)
C1 C2 C3 C4 -58.0(8)
C2 C3 C4 C18 -74.0(7)
C2 C3 C4 C19 169.5(6)
C2 C3 C4 C5 52.4(8)
C3 C4 C5 C6 176.7(6)
C18 C4 C5 C6 -58.5(7)
C19 C4 C5 C6 62.5(7)
C3 C4 C5 C10 -51.3(7)
C18 C4 C5 C10 73.4(7)
C19 C4 C5 C10 -165.6(6)
C10 C5 C6 C7 66.8(6)
C4 C5 C6 C7 -159.2(5)
C5 C6 C7 C8 -53.6(6)
C12 O2 C8 C7 -157.2(4)
C12 O2 C8 C14 75.5(5)
C12 O2 C8 C9 -33.0(5)
C6 C7 C8 O2 158.2(4)
C6 C7 C8 C14 -81.8(6)
C6 C7 C8 C9 43.0(6)
O2 C8 C9 C10 -167.0(4)
C7 C8 C9 C10 -45.7(6)
C14 C8 C9 C10 85.0(5)
O2 C8 C9 C11 53.9(4)
C7 C8 C9 C11 175.2(4)
C14 C8 C9 C11 -54.1(4)
C8 C9 C10 C20 -75.4(6)
C11 C9 C10 C20 44.4(7)
C8 C9 C10 C1 163.9(4)
C11 C9 C10 C1 -76.2(6)
C8 C9 C10 C5 50.4(5)
C11 C9 C10 C5 170.3(5)
C2 C1 C10 C9 -168.1(5)
C2 C1 C10 C20 67.4(6)
C2 C1 C10 C5 -57.9(6)
C6 C5 C10 C9 -59.9(6)
C4 C5 C10 C9 167.0(5)
C6 C5 C10 C20 65.3(6)
C4 C5 C10 C20 -67.7(6)
C6 C5 C10 C1 -173.8(5)
C4 C5 C10 C1 53.2(6)
C10 C9 C11 O1 55.4(7)
C8 C9 C11 O1 -174.7(5)
C10 C9 C11 C12 174.5(5)
C8 C9 C11 C12 -55.6(4)
C10 C9 C11 C13 -81.3(6)
C8 C9 C11 C13 48.6(4)
C8 O2 C12 O3 175.1(5)
C8 O2 C12 C11 -5.9(5)
O1 C11 C12 O3 -15.0(8)
C13 C11 C12 O3 111.8(7)
C9 C11 C12 O3 -141.1(6)
O1 C11 C12 O2 166.0(4)
C13 C11 C12 O2 -67.1(5)
C9 C11 C12 O2 39.9(5)
C26 O4 C13 C15 -34.8(6)
C26 O4 C13 C14 -150.0(4)
C26 O4 C13 C11 96.0(5)
O1 C11 C13 O4 -43.4(6)
C12 C11 C13 O4 -165.6(4)
C9 C11 C13 O4 94.6(4)
O1 C11 C13 C15 83.3(6)
C12 C11 C13 C15 -38.9(6)
C9 C11 C13 C15 -138.8(5)
O1 C11 C13 C14 -164.3(4)
C12 C11 C13 C14 73.5(5)
C9 C11 C13 C14 -26.4(5)
C16 O5 C14 C8 -106.1(5)
C16 O5 C14 C13 5.5(6)
O2 C8 C14 O5 49.8(5)
C7 C8 C14 O5 -74.2(6)
C9 C8 C14 O5 155.6(4)
O2 C8 C14 C13 -63.9(5)
C7 C8 C14 C13 172.0(5)
C9 C8 C14 C13 41.8(5)
O4 C13 C14 O5 119.1(4)
C15 C13 C14 O5 -0.5(5)
C11 C13 C14 O5 -123.5(4)
O4 C13 C14 C8 -125.1(4)
C15 C13 C14 C8 115.3(4)
C11 C13 C14 C8 -7.7(5)
O4 C13 C15 C17 30.8(7)
C14 C13 C15 C17 152.7(5)
C11 C13 C15 C17 -94.9(6)
O4 C13 C15 C16 -126.2(5)
C14 C13 C15 C16 -4.3(5)
C11 C13 C15 C16 108.1(5)
C14 O5 C16 O6 175.5(5)
C14 O5 C16 C15 -8.4(6)
C17 C15 C16 O6 27.3(10)
C13 C15 C16 O6 -176.3(6)
C17 C15 C16 O5 -148.4(5)
C13 C15 C16 O5 7.9(6)
C16 C15 C17 C21 144.9(5)
C13 C15 C17 C21 -8.6(8)
C15 C17 C21 C26 -11.6(7)
C15 C17 C21 C22 -175.4(5)
C26 C21 C22 O7 -177.2(4)
C17 C21 C22 O7 -13.3(7)
C26 C21 C22 C23 -0.5(7)
C17 C21 C22 C23 163.4(5)
O7 C22 C23 C24 -179.7(4)
C21 C22 C23 C24 3.9(7)
O7 C22 C23 C27 4.7(7)
C21 C22 C23 C27 -171.8(5)
C29 O9 C24 C25 1.1(7)
C29 O9 C24 C23 -178.8(5)
C22 C23 C24 O9 175.5(4)
C27 C23 C24 O9 -9.3(7)
C22 C23 C24 C25 -4.5(7)
C27 C23 C24 C25 170.8(5)
O9 C24 C25 C26 -178.4(5)
C23 C24 C25 C26 1.6(8)
C24 C25 C26 O4 -172.3(4)
C24 C25 C26 C21 2.2(8)
C13 O4 C26 C25 -167.4(4)
C13 O4 C26 C21 17.9(6)
C22 C21 C26 C25 -2.7(7)
C17 C21 C26 C25 -167.5(5)
C22 C21 C26 O4 171.5(4)
C17 C21 C26 O4 6.8(7)
C22 C23 C27 O8 -6.6(7)
C24 C23 C27 O8 178.2(5)
C22 C23 C27 C28 171.7(5)
C24 C23 C27 C28 -3.4(8)
C39 C30 C31 C32 58.1(9)
C30 C31 C32 C33 -55.5(9)
C31 C32 C33 C34 50.6(8)
C31 C32 C33 C47 -76.7(8)
C31 C32 C33 C48 167.5(7)
C47 C33 C34 C35 -56.3(7)
C32 C33 C34 C35 179.9(5)
C48 C33 C34 C35 65.2(7)
C47 C33 C34 C39 74.3(7)
C32 C33 C34 C39 -49.5(7)
C48 C33 C34 C39 -164.2(6)
C33 C34 C35 C36 -161.8(5)
C39 C34 C35 C36 64.8(6)
C34 C35 C36 C37 -52.1(7)
C35 C36 C37 O11 156.8(5)
C35 C36 C37 C38 42.8(7)
C35 C36 C37 C43 -82.7(7)
C41 O11 C37 C36 -155.4(5)
C41 O11 C37 C38 -31.4(5)
C41 O11 C37 C43 77.2(5)
C36 C37 C38 C40 174.3(5)
O11 C37 C38 C40 53.8(4)
C43 C37 C38 C40 -54.4(5)
C36 C37 C38 C39 -47.4(7)
O11 C37 C38 C39 -168.0(4)
C43 C37 C38 C39 83.8(5)
C31 C30 C39 C38 -166.2(6)
C31 C30 C39 C34 -54.5(8)
C31 C30 C39 C49 69.4(7)
C37 C38 C39 C30 168.5(5)
C40 C38 C39 C30 -71.5(7)
C37 C38 C39 C34 53.4(6)
C40 C38 C39 C34 173.4(5)
C37 C38 C39 C49 -71.4(6)
C40 C38 C39 C49 48.6(8)
C33 C34 C39 C30 52.6(7)
C35 C34 C39 C30 -174.1(5)
C33 C34 C39 C38 166.2(5)
C35 C34 C39 C38 -60.4(6)
C33 C34 C39 C49 -68.0(7)
C35 C34 C39 C49 65.3(7)
C37 C38 C40 O10 -179.4(5)
C39 C38 C40 O10 51.6(8)
C37 C38 C40 C41 -55.9(5)
C39 C38 C40 C41 175.0(6)
C37 C38 C40 C42 49.9(5)
C39 C38 C40 C42 -79.2(7)
C37 O11 C41 O12 175.1(6)
C37 O11 C41 C40 -5.7(5)
O10 C40 C41 O12 -15.5(9)
C38 C40 C41 O12 -140.7(7)
C42 C40 C41 O12 111.2(7)
O10 C40 C41 O11 165.3(4)
C38 C40 C41 O11 40.2(5)
C42 C40 C41 O11 -67.9(5)
C55 O13 C42 C44 -41.6(6)
C55 O13 C42 C43 -157.5(5)
C55 O13 C42 C40 91.4(5)
O10 C40 C42 O13 -40.7(6)
C38 C40 C42 O13 91.3(5)
C41 C40 C42 O13 -167.4(5)
O10 C40 C42 C44 88.7(7)
C38 C40 C42 C44 -139.3(5)
C41 C40 C42 C44 -38.1(7)
O10 C40 C42 C43 -160.4(5)
C38 C40 C42 C43 -28.4(6)
C41 C40 C42 C43 72.8(6)
C45 O14 C43 C37 -106.9(6)
C45 O14 C43 C42 5.4(7)
C36 C37 C43 O14 -75.6(7)
O11 C37 C43 O14 48.5(6)
C38 C37 C43 O14 153.3(5)
C36 C37 C43 C42 170.2(5)
O11 C37 C43 C42 -65.6(5)
C38 C37 C43 C42 39.1(6)
O13 C42 C43 O14 120.8(5)
C44 C42 C43 O14 -0.4(6)
C40 C42 C43 O14 -123.1(5)
O13 C42 C43 C37 -122.1(5)
C44 C42 C43 C37 116.8(5)
C40 C42 C43 C37 -6.0(6)
O13 C42 C44 C46 31.7(7)
C43 C42 C44 C46 154.2(5)
C40 C42 C44 C46 -96.3(6)
O13 C42 C44 C45 -126.7(5)
C43 C42 C44 C45 -4.3(6)
C40 C42 C44 C45 105.3(6)
C43 O14 C45 O15 175.6(6)
C43 O14 C45 C44 -8.6(7)
C46 C44 C45 O15 27.0(12)
C42 C44 C45 O15 -176.3(7)
C46 C44 C45 O14 -148.5(6)
C42 C44 C45 O14 8.2(7)
C45 C44 C46 C50 148.7(7)
C42 C44 C46 C50 -5.2(8)
C44 C46 C50 C51 179.0(5)
C44 C46 C50 C55 -12.4(8)
C46 C50 C51 O16 -7.8(8)
C55 C50 C51 O16 -176.5(5)
C46 C50 C51 C52 169.2(5)
C55 C50 C51 C52 0.6(8)
O16 C51 C52 C53 179.3(5)
C50 C51 C52 C53 2.5(8)
O16 C51 C52 C56 2.8(8)
C50 C51 C52 C56 -173.9(5)
C58 O18 C53 C52 -176.0(5)
C58 O18 C53 C54 2.4(8)
C51 C52 C53 O18 174.9(5)
C56 C52 C53 O18 -8.9(8)
C51 C52 C53 C54 -3.5(8)
C56 C52 C53 C54 172.7(5)
O18 C53 C54 C55 -177.1(5)
C52 C53 C54 C55 1.2(8)
C42 O13 C55 C54 -159.2(5)
C42 O13 C55 C50 26.5(7)
C53 C54 C55 O13 -172.0(4)
C53 C54 C55 C50 2.1(8)
C51 C50 C55 O13 170.9(5)
C46 C50 C55 O13 1.6(8)
C51 C50 C55 C54 -3.0(8)
C46 C50 C55 C54 -172.3(5)
C53 C52 C56 O17 173.5(5)
C51 C52 C56 O17 -10.3(8)
C53 C52 C56 C57 -9.0(9)
C51 C52 C56 C57 167.2(6)
